data_4338760
loop_
_publ_author_name
'Sasmal, Ashok'
'Garribba, Eugenio'
'Rizzoli, Corrado'
'Mitra, Samiran'

_publ_contact_author
;
 Prof. Corrado Rizzoli
 Universit\'a degli Studi di Parma
 Dipartimento di Chimica Generale ed Inorganica
 Chimica Analitica, Chimica Fisica
 Parco Area delle Scienze 17/A
 I-43124 Parma
 Italy
;
_publ_section_title
;
 Reversible Switching of Electronic Ground State in a Pentacoordinated
 Cu(II) 1D Cationic Polymer and Structural Diversity.
;
_journal_issue 13
_journal_name_full 'Inorganic chemistry'
_journal_page_first 6665
_journal_page_last 6674
_journal_paper_doi 10.1021/ic500377w
_journal_volume 53
_journal_year 2014
_chemical_formula_moiety 'C52 H44 Cu4 N8 O12, 4(N O3), H2 O '
_chemical_formula_sum 'C104 H92 Cu8 N24 O50'
_chemical_formula_weight 2986.34
_space_group_IT_number 15
_symmetry_cell_setting monoclinic
_symmetry_space_group_name_Hall '-C 2yc'
_symmetry_space_group_name_H-M 'C 1 2/c 1'
_atom_sites_solution_hydrogens geom
_atom_sites_solution_primary direct
_atom_sites_solution_secondary difmap
_audit_creation_date 17/06/2013
_audit_creation_method 'ModiCIF v2.00'
_cell_angle_alpha 90.00
_cell_angle_beta 107.912(2)
_cell_angle_gamma 90.00
_cell_formula_units_Z 4
_cell_length_a 21.452(2)
_cell_length_b 21.421(2)
_cell_length_c 27.277(3)
_cell_measurement_reflns_used 412
_cell_measurement_temperature 295(2)
_cell_measurement_theta_max 21.52
_cell_measurement_theta_min 7.85
_cell_volume 11927(2)
_computing_cell_refinement 'SAINT (Bruker, 2008)'
_computing_data_collection 'APEX2 (Bruker, 2008)'
_computing_data_reduction SAINT
_computing_structure_refinement 'SHELX97-L (Sheldrick, 2008)'
_computing_structure_solution 'SIR97 (Altomare et al., 1999)'
_diffrn_ambient_temperature 295(2)
_diffrn_measured_fraction_theta_full 1.000
_diffrn_measured_fraction_theta_max 1.000
_diffrn_measurement_device 'Bruker APEX-II CCD'
_diffrn_measurement_method '\w scans'
_diffrn_radiation_monochromator graphite
_diffrn_radiation_source 'fine-focus sealed tube'
_diffrn_radiation_type MoK\a
_diffrn_radiation_wavelength 0.71073
_diffrn_reflns_av_R_equivalents 0.0471
_diffrn_reflns_av_sigmaI/netI 0.0667
_diffrn_reflns_limit_h_max 25
_diffrn_reflns_limit_h_min -25
_diffrn_reflns_limit_k_max 25
_diffrn_reflns_limit_k_min -23
_diffrn_reflns_limit_l_max 32
_diffrn_reflns_limit_l_min -20
_diffrn_reflns_number 24915
_diffrn_reflns_theta_full 25.25
_diffrn_reflns_theta_max 25.25
_diffrn_reflns_theta_min 1.38
_exptl_absorpt_coefficient_mu 1.502
_exptl_absorpt_correction_T_max 0.940
_exptl_absorpt_correction_T_min 0.814
_exptl_absorpt_correction_type multi-scan
_exptl_absorpt_process_details 'SADABS (Bruker, 2008)'
_exptl_crystal_colour blue
_exptl_crystal_density_diffrn 1.663
_exptl_crystal_density_method 'not measured'
_exptl_crystal_description plate
_exptl_crystal_F_000 6064
_exptl_crystal_size_max 0.14
_exptl_crystal_size_mid 0.11
_exptl_crystal_size_min 0.05
_refine_diff_density_max 1.432
_refine_diff_density_min -0.506
_refine_diff_density_rms 0.088
_refine_ls_extinction_method none
_refine_ls_goodness_of_fit_ref 1.038
_refine_ls_hydrogen_treatment constr
_refine_ls_matrix_type full
_refine_ls_number_parameters 899
_refine_ls_number_reflns 10811
_refine_ls_number_restraints 209
_refine_ls_restrained_S_all 1.057
_refine_ls_R_factor_all 0.0948
_refine_ls_R_factor_gt 0.0524
_refine_ls_shift/su_max 0.000
_refine_ls_shift/su_mean 0.000
_refine_ls_structure_factor_coef Fsqd
_refine_ls_weighting_details 'calc w=1/[\s^2^(Fo^2^)+(0.0743P)^2^+2.1961P] where P=(Fo^2^+2Fc^2^)/3'
_refine_ls_weighting_scheme calc
_refine_ls_wR_factor_gt 0.1300
_refine_ls_wR_factor_ref 0.1519
_reflns_number_gt 6826
_reflns_number_total 10811
_reflns_threshold_expression I>2\s(I)
_cod_data_source_file ic500377w_si_002.cif
_cod_data_source_block Complex2
_cod_depositor_comments
;
The following automatic conversions were performed:

'_symmetry_cell_setting' value 'Monoclinic' changed to 'monoclinic'
according to
/usr/data/users/saulius/crontab/automatic-downloads/rss-feeds/ACS/lib/dictionaries/cif_core.dic
dictionary named 'cif_core.dic' version 2.4.2 from 2011-04-26.

Automatic conversion script
Id: cif_fix_values 2281 2013-09-26 08:29:07Z andrius 

 Adding full bibliography for 4338759--4338760.cif.

The following automatic conversions were performed:

data name '_iucr_refine_instruction_details' was replaced with
'_iucr_refine_instructions_details' as specified in the replacement
file 'data/replacement-values/replacement_tags.lst'.

Automatic conversion script
Id: cif_correct_tags 9268 2022-04-12 08:56:07Z antanas 
;
_cod_original_sg_symbol_H-M C2/c
_cod_database_code 4338760

loop_
_symmetry_equiv_pos_as_xyz
x,y,z
-x,y,-z+1/2
x+1/2,y+1/2,z
-x+1/2,y+1/2,-z+1/2
-x,-y,-z
x,-y,z-1/2
-x+1/2,-y+1/2,-z
x+1/2,-y+1/2,z-1/2

loop_
_atom_site_label
_atom_site_type_symbol
_atom_site_fract_x
_atom_site_fract_y
_atom_site_fract_z
_atom_site_U_iso_or_equiv
_atom_site_adp_type
_atom_site_occupancy
_atom_site_symmetry_multiplicity
_atom_site_calc_flag
_atom_site_refinement_flags
Cu1 Cu 0.12185(3) 0.40521(3) 0.19179(2) 0.03879(18) Uani 1 1 d .
Cu2 Cu 0.33007(3) 0.45103(3) 0.30904(2) 0.03809(18) Uani 1 1 d .
Cu3 Cu 0.33204(3) 0.28583(3) 0.19264(2) 0.04022(18) Uani 1 1 d .
Cu4 Cu 0.21022(3) 0.24123(3) 0.30689(2) 0.04029(18) Uani 1 1 d .
O1 O 0.20756(17) 0.43982(17) 0.22948(13) 0.0483(9) Uani 1 1 d .
O2 O 0.29633(17) 0.49642(16) 0.24508(13) 0.0458(9) Uani 1 1 d .
O3 O 0.34980(18) 0.37975(16) 0.27177(12) 0.0480(9) Uani 1 1 d .
O4 O 0.40054(17) 0.29656(16) 0.25718(14) 0.0479(9) Uani 1 1 d .
O5 O 0.27375(18) 0.25261(17) 0.22860(13) 0.0496(10) Uani 1 1 d .
O6 O 0.19530(18) 0.19688(16) 0.24262(13) 0.0484(9) Uani 1 1 d .
O7 O 0.16313(18) 0.31353(16) 0.27057(13) 0.0474(9) Uani 1 1 d .
O8 O 0.10029(17) 0.39656(16) 0.25516(13) 0.0453(9) Uani 1 1 d .
O9 O 0.0609(2) 0.48922(18) 0.17492(16) 0.0684(12) Uani 1 1 d .
H91 H 0.0786 0.5221 0.1870 0.103 Uiso 1 1 d R
H92 H 0.0337 0.4830 0.1899 0.103 Uiso 1 1 d R
O10 O 0.41973(19) 0.50600(19) 0.32557(16) 0.0665(12) Uani 1 1 d .
H101 H 0.4472 0.4911 0.3136 0.100 Uiso 1 1 d R
H102 H 0.4094 0.5392 0.3103 0.100 Uiso 1 1 d R
O11 O 0.3839(2) 0.20343(18) 0.18034(16) 0.0745(13) Uani 1 1 d .
H111 H 0.3792 0.1904 0.1512 0.112 Uiso 1 1 d R
H112 H 0.4115 0.1831 0.2025 0.112 Uiso 1 1 d R
O12 O 0.1319(2) 0.1852(2) 0.31915(16) 0.0762(13) Uani 1 1 d .
H121 H 0.1303 0.1780 0.3481 0.114 Uiso 1 1 d R
H122 H 0.1047 0.1650 0.2964 0.114 Uiso 1 1 d R
N1 N 0.0749(2) 0.33064(19) 0.15227(16) 0.0422(10) Uani 1 1 d .
N2 N 0.1424(2) 0.41941(19) 0.12714(15) 0.0387(10) Uani 1 1 d .
N3 N 0.2706(2) 0.48317(19) 0.34799(17) 0.0439(11) Uani 1 1 d .
N4 N 0.3696(2) 0.40601(18) 0.37440(15) 0.0384(10) Uani 1 1 d .
N5 N 0.3506(2) 0.3586(2) 0.15242(17) 0.0436(11) Uani 1 1 d .
N6 N 0.2638(2) 0.26909(19) 0.12652(15) 0.0396(10) Uani 1 1 d .
N7 N 0.2981(2) 0.20734(19) 0.34737(17) 0.0453(11) Uani 1 1 d .
N8 N 0.2192(2) 0.28397(19) 0.37260(15) 0.0379(10) Uani 1 1 d .
C1 C 0.0439(3) 0.2841(3) 0.1671(2) 0.0593(16) Uani 1 1 d .
H1 H 0.0406 0.2852 0.2003 0.071 Uiso 1 1 calc R
C2 C 0.0164(3) 0.2344(3) 0.1359(3) 0.0675(18) Uani 1 1 d .
H2 H -0.0049 0.2028 0.1479 0.081 Uiso 1 1 calc R
C3 C 0.0210(3) 0.2324(3) 0.0867(3) 0.0708(19) Uani 1 1 d .
H3 H 0.0028 0.1994 0.0648 0.085 Uiso 1 1 calc R
C4 C 0.0530(3) 0.2801(3) 0.0703(2) 0.0612(17) Uani 1 1 d .
H4 H 0.0565 0.2800 0.0372 0.073 Uiso 1 1 calc R
C5 C 0.0799(3) 0.3286(3) 0.1044(2) 0.0451(13) Uani 1 1 d .
C6 C 0.1163(3) 0.3797(3) 0.0917(2) 0.0457(13) Uani 1 1 d .
H6 H 0.1207 0.3835 0.0590 0.055 Uiso 1 1 calc R
C7 C 0.1777(2) 0.4721(2) 0.11832(18) 0.0385(12) Uani 1 1 d .
C8 C 0.1651(3) 0.4974(3) 0.0693(2) 0.0469(14) Uani 1 1 d .
H8 H 0.1325 0.4802 0.0418 0.056 Uiso 1 1 calc R
C9 C 0.2008(3) 0.5478(3) 0.0615(2) 0.0564(16) Uani 1 1 d .
H9 H 0.1919 0.5645 0.0286 0.068 Uiso 1 1 calc R
C10 C 0.2486(3) 0.5736(3) 0.1011(2) 0.0547(15) Uani 1 1 d .
H10 H 0.2724 0.6075 0.0950 0.066 Uiso 1 1 calc R
C11 C 0.2621(3) 0.5495(3) 0.1504(2) 0.0515(14) Uani 1 1 d .
H11 H 0.2951 0.5671 0.1774 0.062 Uiso 1 1 calc R
C12 C 0.2262(2) 0.4986(2) 0.15978(19) 0.0375(12) Uani 1 1 d .
C13 C 0.2437(3) 0.4762(2) 0.21453(19) 0.0379(12) Uani 1 1 d .
C14 C 0.2189(3) 0.5201(3) 0.3325(2) 0.0560(15) Uani 1 1 d .
H14 H 0.2069 0.5358 0.2991 0.067 Uiso 1 1 calc R
C15 C 0.1817(3) 0.5366(3) 0.3645(3) 0.0682(19) Uani 1 1 d .
H15 H 0.1457 0.5629 0.3528 0.082 Uiso 1 1 calc R
C16 C 0.1999(3) 0.5128(3) 0.4138(3) 0.0713(19) Uani 1 1 d .
H16 H 0.1760 0.5228 0.4360 0.086 Uiso 1 1 calc R
C17 C 0.2532(3) 0.4745(3) 0.4300(2) 0.0629(17) Uani 1 1 d .
H17 H 0.2661 0.4585 0.4633 0.075 Uiso 1 1 calc R
C18 C 0.2874(3) 0.4598(2) 0.3966(2) 0.0440(13) Uani 1 1 d .
C19 C 0.3434(3) 0.4182(2) 0.4097(2) 0.0440(13) Uani 1 1 d .
H19 H 0.3598 0.4011 0.4425 0.053 Uiso 1 1 calc R
C20 C 0.4260(2) 0.3670(2) 0.38336(18) 0.0364(12) Uani 1 1 d .
C21 C 0.4706(3) 0.3616(3) 0.4322(2) 0.0502(14) Uani 1 1 d .
H21 H 0.4642 0.3836 0.4596 0.060 Uiso 1 1 calc R
C22 C 0.5243(3) 0.3237(3) 0.4399(2) 0.0574(16) Uani 1 1 d .
H22 H 0.5539 0.3200 0.4729 0.069 Uiso 1 1 calc R
C23 C 0.5352(3) 0.2912(3) 0.4001(2) 0.0591(16) Uani 1 1 d .
H23 H 0.5720 0.2659 0.4059 0.071 Uiso 1 1 calc R
C24 C 0.4911(3) 0.2963(3) 0.3514(2) 0.0519(15) Uani 1 1 d .
H24 H 0.4979 0.2734 0.3246 0.062 Uiso 1 1 calc R
C25 C 0.4365(2) 0.3350(2) 0.34140(19) 0.0389(12) Uani 1 1 d .
C26 C 0.3920(2) 0.3382(2) 0.28717(19) 0.0402(12) Uani 1 1 d .
C27 C 0.3949(3) 0.4032(3) 0.1676(2) 0.0600(17) Uani 1 1 d .
H27 H 0.4233 0.4028 0.2012 0.072 Uiso 1 1 calc R
C28 C 0.4000(3) 0.4510(3) 0.1342(3) 0.074(2) Uani 1 1 d .
H28 H 0.4312 0.4823 0.1456 0.089 Uiso 1 1 calc R
C29 C 0.3595(3) 0.4515(3) 0.0857(3) 0.0717(19) Uani 1 1 d .
H29 H 0.3631 0.4827 0.0630 0.086 Uiso 1 1 calc R
C30 C 0.3127(3) 0.4057(3) 0.0695(2) 0.0608(16) Uani 1 1 d .
H30 H 0.2835 0.4062 0.0363 0.073 Uiso 1 1 calc R
C31 C 0.3102(3) 0.3593(2) 0.1036(2) 0.0438(13) Uani 1 1 d .
C32 C 0.2629(2) 0.3083(2) 0.0909(2) 0.0432(13) Uani 1 1 d .
H32 H 0.2332 0.3045 0.0581 0.052 Uiso 1 1 calc R
C33 C 0.2224(2) 0.2158(2) 0.11808(18) 0.0360(12) Uani 1 1 d .
C34 C 0.2009(3) 0.1876(3) 0.06963(19) 0.0465(13) Uani 1 1 d .
H34 H 0.2136 0.2037 0.0425 0.056 Uiso 1 1 calc R
C35 C 0.1609(3) 0.1359(3) 0.0620(2) 0.0515(15) Uani 1 1 d .
H35 H 0.1472 0.1170 0.0297 0.062 Uiso 1 1 calc R
C36 C 0.1412(3) 0.1119(3) 0.1013(2) 0.0504(14) Uani 1 1 d .
H36 H 0.1133 0.0776 0.0955 0.061 Uiso 1 1 calc R
C37 C 0.1628(3) 0.1386(2) 0.1495(2) 0.0465(13) Uani 1 1 d .
H37 H 0.1493 0.1220 0.1760 0.056 Uiso 1 1 calc R
C38 C 0.2045(2) 0.1900(2) 0.15926(18) 0.0371(12) Uani 1 1 d .
C39 C 0.2263(3) 0.2159(2) 0.21292(19) 0.0390(12) Uani 1 1 d .
C40 C 0.3387(3) 0.1697(3) 0.3329(2) 0.0606(16) Uani 1 1 d .
H40 H 0.3259 0.1550 0.2992 0.073 Uiso 1 1 calc R
C41 C 0.3995(3) 0.1513(3) 0.3659(3) 0.074(2) Uani 1 1 d .
H41 H 0.4264 0.1246 0.3545 0.089 Uiso 1 1 calc R
C42 C 0.4186(3) 0.1731(3) 0.4151(3) 0.0727(19) Uani 1 1 d .
H42 H 0.4584 0.1608 0.4382 0.087 Uiso 1 1 calc R
C43 C 0.3784(3) 0.2135(3) 0.4302(2) 0.0579(16) Uani 1 1 d .
H43 H 0.3916 0.2300 0.4634 0.069 Uiso 1 1 calc R
C44 C 0.3182(3) 0.2297(2) 0.3961(2) 0.0444(13) Uani 1 1 d .
C45 C 0.2723(3) 0.2715(2) 0.4084(2) 0.0424(13) Uani 1 1 d .
H45 H 0.2810 0.2888 0.4411 0.051 Uiso 1 1 calc R
C46 C 0.1693(2) 0.3229(2) 0.38128(19) 0.0388(12) Uani 1 1 d .
C47 C 0.1603(3) 0.3260(3) 0.42956(19) 0.0457(13) Uani 1 1 d .
H47 H 0.1870 0.3029 0.4568 0.055 Uiso 1 1 calc R
C48 C 0.1123(3) 0.3631(3) 0.4370(2) 0.0502(14) Uani 1 1 d .
H48 H 0.1063 0.3648 0.4693 0.060 Uiso 1 1 calc R
C49 C 0.0727(3) 0.3978(3) 0.3976(2) 0.0522(15) Uani 1 1 d .
H49 H 0.0407 0.4234 0.4033 0.063 Uiso 1 1 calc R
C50 C 0.0804(3) 0.3948(2) 0.3492(2) 0.0461(13) Uani 1 1 d .
H50 H 0.0536 0.4189 0.3227 0.055 Uiso 1 1 calc R
C51 C 0.1273(2) 0.3569(2) 0.33953(18) 0.0373(12) Uani 1 1 d .
C52 C 0.1322(2) 0.3545(2) 0.28600(19) 0.0370(12) Uani 1 1 d .
N9 N 0.1454(3) 0.6610(3) 0.4556(2) 0.0610(14) Uani 1 1 d .
O13 O 0.1602(3) 0.6190(2) 0.48890(19) 0.1038(18) Uani 1 1 d .
O14 O 0.1649(3) 0.7137(3) 0.4672(2) 0.1054(19) Uani 1 1 d .
O15 O 0.1140(3) 0.6477(2) 0.41122(18) 0.0970(18) Uani 1 1 d .
N10 N 0.3555(3) 0.6636(3) 0.0445(2) 0.0630(14) Uani 1 1 d .
O16 O 0.3860(2) 0.6494(3) 0.08848(18) 0.1019(18) Uani 1 1 d .
O17 O 0.3839(3) 0.6669(3) 0.01112(18) 0.1009(18) Uani 1 1 d .
O18 O 0.2982(3) 0.6772(3) 0.0326(2) 0.108(2) Uani 1 1 d .
N11A N 0.5131(7) 0.1108(7) 0.2377(6) 0.072(5) Uiso 0.25 1 d PDU
N11B N 0.4687(7) 0.0755(7) 0.2325(6) 0.072(5) Uiso 0.25 1 d PDU
O19A O 0.5000 0.1624(5) 0.2500 0.085(4) Uani 0.50 2 d SPDU
O19B O 0.5000 0.0297(6) 0.2500 0.110(5) Uani 0.50 2 d SPDU
O20 O 0.4798(7) 0.0969(6) 0.1933(5) 0.187(7) Uani 0.50 1 d PDU
O21 O 0.5705(6) 0.0970(5) 0.2475(4) 0.134(5) Uani 0.50 1 d PDU
N12A N 0.4884(7) 0.6122(7) 0.2677(6) 0.074(5) Uiso 0.25 1 d PDU
N12B N 0.4745(8) 0.5653(7) 0.2358(6) 0.074(5) Uiso 0.25 1 d PDU
O22A O 0.5000 0.6619(8) 0.2500 0.188(9) Uani 0.50 2 d SPDU
O22B O 0.5000 0.5165(6) 0.2500 0.088(4) Uani 0.50 2 d SPDU
O23 O 0.5250(7) 0.5866(6) 0.3060(5) 0.210(8) Uani 0.50 1 d PDU
O24 O 0.4343(4) 0.5914(5) 0.2511(4) 0.096(3) Uani 0.50 1 d PDU
N13 N 0.4986(5) 0.4951(6) 0.5250(4) 0.095(5) Uani 0.50 1 d PDU
O25 O 0.4478(3) 0.5021(3) 0.4873(3) 0.135(3) Uani 1 1 d DU
O26 O 0.4962(9) 0.4796(12) 0.5676(5) 0.124(8) Uani 0.50 1 d PDU
N14 N -0.0045(6) 0.5111(5) 0.4748(4) 0.093(5) Uani 0.50 1 d PDU
O27 O 0.0014(3) 0.5474(3) 0.5123(3) 0.138(3) Uani 1 1 d DU
O28 O -0.0036(13) 0.5291(8) 0.4327(5) 0.130(8) Uani 0.50 1 d PDU
O29 O 0.4873(7) 0.4593(9) 0.5846(5) 0.075(5) Uani 0.50 1 d P
H291 H 0.4646 0.4305 0.5893 0.113 Uiso 0.50 1 d PR
H292 H 0.5140 0.4655 0.6130 0.113 Uiso 0.50 1 d PR
O30 O 0.0063(10) 0.5462(6) 0.4145(5) 0.080(4) Uani 0.50 1 d P
H301 H -0.0019 0.5486 0.3832 0.121 Uiso 0.50 1 d PR
H302 H 0.0366 0.5708 0.4261 0.121 Uiso 0.50 1 d PR

loop_
_atom_site_aniso_label
_atom_site_aniso_U_11
_atom_site_aniso_U_22
_atom_site_aniso_U_33
_atom_site_aniso_U_23
_atom_site_aniso_U_13
_atom_site_aniso_U_12
Cu1 0.0437(4) 0.0437(4) 0.0298(3) 0.0031(3) 0.0125(3) -0.0013(3)
Cu2 0.0406(4) 0.0417(4) 0.0295(3) 0.0017(3) 0.0072(3) 0.0020(3)
Cu3 0.0440(4) 0.0459(4) 0.0294(4) -0.0057(3) 0.0093(3) -0.0020(3)
Cu4 0.0500(4) 0.0428(4) 0.0307(4) -0.0015(3) 0.0163(3) 0.0003(3)
O1 0.050(2) 0.060(2) 0.030(2) 0.0071(17) 0.0048(17) -0.010(2)
O2 0.043(2) 0.047(2) 0.039(2) 0.0078(16) 0.0019(17) -0.0091(18)
O3 0.058(2) 0.049(2) 0.028(2) -0.0088(16) 0.0003(17) 0.014(2)
O4 0.045(2) 0.053(2) 0.042(2) -0.0120(18) 0.0074(17) 0.0068(18)
O5 0.057(2) 0.062(2) 0.032(2) -0.0085(17) 0.0173(18) -0.013(2)
O6 0.066(2) 0.049(2) 0.039(2) -0.0087(17) 0.028(2) -0.0050(19)
O7 0.067(2) 0.046(2) 0.035(2) 0.0050(16) 0.0257(19) 0.016(2)
O8 0.053(2) 0.048(2) 0.039(2) 0.0097(17) 0.0203(18) 0.0084(18)
O9 0.076(3) 0.059(3) 0.076(3) 0.016(2) 0.034(2) 0.021(2)
O10 0.054(2) 0.071(3) 0.068(3) 0.006(2) 0.011(2) -0.013(2)
O11 0.090(3) 0.070(3) 0.052(3) -0.017(2) 0.005(2) 0.033(2)
O12 0.090(3) 0.093(3) 0.057(3) -0.014(2) 0.041(3) -0.040(3)
N1 0.042(2) 0.044(3) 0.039(3) 0.003(2) 0.010(2) 0.001(2)
N2 0.041(2) 0.044(3) 0.029(2) 0.0015(19) 0.0068(19) 0.000(2)
N3 0.044(3) 0.040(3) 0.047(3) -0.006(2) 0.013(2) -0.001(2)
N4 0.047(3) 0.038(2) 0.028(2) -0.0025(18) 0.009(2) -0.004(2)
N5 0.047(3) 0.046(3) 0.042(3) -0.004(2) 0.019(2) -0.006(2)
N6 0.044(3) 0.042(3) 0.032(2) -0.004(2) 0.011(2) -0.002(2)
N7 0.055(3) 0.041(3) 0.041(3) 0.004(2) 0.017(2) 0.004(2)
N8 0.045(3) 0.042(2) 0.029(2) 0.0013(18) 0.016(2) 0.001(2)
C1 0.054(4) 0.059(4) 0.062(4) 0.007(3) 0.012(3) -0.007(3)
C2 0.058(4) 0.063(4) 0.076(5) -0.003(4) 0.013(4) -0.020(3)
C3 0.065(4) 0.056(4) 0.082(5) -0.016(4) 0.010(4) -0.015(3)
C4 0.062(4) 0.062(4) 0.051(4) -0.014(3) 0.005(3) -0.008(3)
C5 0.042(3) 0.051(3) 0.038(3) -0.005(3) 0.006(2) 0.003(3)
C6 0.050(3) 0.055(3) 0.034(3) -0.005(3) 0.015(3) 0.004(3)
C7 0.047(3) 0.044(3) 0.026(3) 0.007(2) 0.012(2) 0.003(3)
C8 0.051(3) 0.058(4) 0.031(3) 0.001(3) 0.011(3) 0.005(3)
C9 0.076(4) 0.058(4) 0.039(3) 0.020(3) 0.023(3) 0.005(3)
C10 0.070(4) 0.049(4) 0.055(4) 0.016(3) 0.035(3) 0.000(3)
C11 0.057(4) 0.050(4) 0.047(4) 0.003(3) 0.016(3) -0.002(3)
C12 0.038(3) 0.036(3) 0.040(3) 0.006(2) 0.014(2) 0.005(2)
C13 0.044(3) 0.032(3) 0.037(3) 0.007(2) 0.011(3) 0.007(2)
C14 0.059(4) 0.048(4) 0.059(4) -0.004(3) 0.015(3) 0.009(3)
C15 0.061(4) 0.058(4) 0.089(6) -0.024(4) 0.028(4) 0.013(3)
C16 0.075(5) 0.076(5) 0.079(5) -0.020(4) 0.047(4) -0.005(4)
C17 0.073(4) 0.066(4) 0.060(4) -0.006(3) 0.035(4) 0.002(4)
C18 0.052(3) 0.039(3) 0.044(3) -0.009(2) 0.020(3) -0.009(3)
C19 0.054(3) 0.047(3) 0.029(3) -0.003(2) 0.010(3) -0.002(3)
C20 0.042(3) 0.033(3) 0.031(3) 0.000(2) 0.006(2) -0.005(2)
C21 0.055(4) 0.056(4) 0.033(3) 0.003(3) 0.004(3) -0.001(3)
C22 0.054(4) 0.065(4) 0.037(3) 0.012(3) -0.009(3) 0.003(3)
C23 0.049(4) 0.061(4) 0.059(4) 0.010(3) 0.003(3) 0.009(3)
C24 0.047(3) 0.057(4) 0.048(4) 0.000(3) 0.009(3) 0.007(3)
C25 0.039(3) 0.038(3) 0.035(3) -0.001(2) 0.005(2) -0.004(2)
C26 0.039(3) 0.045(3) 0.035(3) -0.007(2) 0.010(2) -0.005(3)
C27 0.061(4) 0.062(4) 0.061(4) -0.008(3) 0.024(3) -0.017(3)
C28 0.077(5) 0.071(5) 0.081(5) -0.011(4) 0.035(4) -0.031(4)
C29 0.077(5) 0.065(4) 0.075(5) 0.018(4) 0.027(4) -0.011(4)
C30 0.065(4) 0.067(4) 0.050(4) 0.010(3) 0.018(3) -0.006(3)
C31 0.047(3) 0.047(3) 0.045(3) 0.000(3) 0.025(3) 0.002(3)
C32 0.040(3) 0.051(3) 0.038(3) -0.001(3) 0.011(2) 0.004(3)
C33 0.037(3) 0.037(3) 0.032(3) -0.002(2) 0.006(2) 0.002(2)
C34 0.054(3) 0.055(4) 0.028(3) -0.003(2) 0.011(2) -0.001(3)
C35 0.057(4) 0.054(4) 0.036(3) -0.009(3) 0.003(3) -0.002(3)
C36 0.055(3) 0.043(3) 0.045(3) -0.010(3) 0.003(3) -0.010(3)
C37 0.050(3) 0.041(3) 0.044(3) 0.002(2) 0.009(3) 0.001(3)
C38 0.042(3) 0.039(3) 0.029(3) -0.004(2) 0.010(2) 0.006(2)
C39 0.045(3) 0.036(3) 0.037(3) -0.004(2) 0.015(3) 0.004(3)
C40 0.076(4) 0.060(4) 0.050(4) 0.004(3) 0.026(3) 0.016(4)
C41 0.077(5) 0.068(5) 0.079(5) 0.008(4) 0.027(4) 0.027(4)
C42 0.070(4) 0.075(5) 0.067(5) 0.006(4) 0.011(4) 0.023(4)
C43 0.062(4) 0.063(4) 0.044(4) 0.002(3) 0.009(3) 0.008(3)
C44 0.053(3) 0.038(3) 0.041(3) 0.002(2) 0.014(3) 0.003(3)
C45 0.052(3) 0.044(3) 0.030(3) -0.002(2) 0.012(3) -0.005(3)
C46 0.047(3) 0.040(3) 0.032(3) -0.004(2) 0.015(2) -0.006(3)
C47 0.052(3) 0.059(4) 0.029(3) -0.005(2) 0.016(3) -0.004(3)
C48 0.060(4) 0.062(4) 0.035(3) -0.014(3) 0.024(3) -0.010(3)
C49 0.056(4) 0.061(4) 0.048(4) -0.007(3) 0.030(3) 0.002(3)
C50 0.046(3) 0.050(3) 0.045(3) -0.002(3) 0.016(3) 0.004(3)
C51 0.042(3) 0.042(3) 0.030(3) -0.004(2) 0.013(2) -0.009(2)
C52 0.037(3) 0.044(3) 0.034(3) 0.001(2) 0.016(2) -0.008(2)
N9 0.080(4) 0.057(4) 0.044(3) -0.001(3) 0.016(3) 0.009(3)
O13 0.163(6) 0.095(4) 0.059(3) 0.024(3) 0.040(3) 0.001(4)
O14 0.103(4) 0.076(4) 0.102(4) -0.005(3) -0.020(3) 0.007(3)
O15 0.165(5) 0.070(3) 0.044(3) 0.005(2) 0.016(3) 0.012(3)
N10 0.063(4) 0.088(4) 0.039(3) -0.010(3) 0.015(3) -0.027(3)
O16 0.076(3) 0.187(6) 0.041(3) -0.008(3) 0.015(3) -0.017(4)
O17 0.107(4) 0.157(5) 0.046(3) -0.019(3) 0.035(3) -0.012(4)
O18 0.075(4) 0.142(5) 0.108(5) 0.057(4) 0.030(3) -0.001(4)
O19A 0.090(9) 0.060(8) 0.072(9) 0.000 -0.026(7) 0.000
O19B 0.155(14) 0.083(10) 0.118(13) 0.000 0.078(11) 0.000
O20 0.198(15) 0.211(15) 0.174(15) 0.060(12) 0.087(12) 0.086(12)
O21 0.158(12) 0.165(12) 0.098(9) -0.050(8) 0.067(9) -0.067(10)
O22A 0.21(2) 0.179(19) 0.132(17) 0.000 -0.020(15) 0.000
O22B 0.110(11) 0.072(9) 0.073(9) 0.000 0.016(8) 0.000
O23 0.149(14) 0.179(15) 0.28(2) 0.094(14) 0.030(14) -0.030(12)
O24 0.073(6) 0.133(9) 0.087(7) 0.048(6) 0.034(6) 0.022(6)
N13 0.124(11) 0.071(8) 0.051(7) -0.012(7) -0.029(9) 0.030(9)
O25 0.108(5) 0.111(5) 0.143(6) -0.017(4) -0.025(4) 0.028(5)
O26 0.083(11) 0.158(17) 0.132(16) 0.000(14) 0.033(11) 0.003(10)
N14 0.070(8) 0.146(13) 0.060(8) -0.027(10) 0.016(8) 0.029(10)
O27 0.116(5) 0.149(6) 0.139(6) -0.068(5) 0.024(4) 0.021(5)
O28 0.159(14) 0.069(11) 0.142(17) 0.009(11) 0.017(15) 0.008(10)
O29 0.037(6) 0.136(15) 0.051(7) -0.038(8) 0.010(5) -0.016(7)
O30 0.120(11) 0.039(7) 0.048(6) 0.002(5) -0.026(7) -0.010(7)

loop_
_atom_type_symbol
_atom_type_description
_atom_type_scat_dispersion_real
_atom_type_scat_dispersion_imag
_atom_type_scat_source
Cu Cu 0.3201 1.2651 'International Tables Vol C Tables 4.2.6.8 and 6.1.1.4'
O O 0.0106 0.0060 'International Tables Vol C Tables 4.2.6.8 and 6.1.1.4'
H H 0.0000 0.0000 'International Tables Vol C Tables 4.2.6.8 and 6.1.1.4'
N N 0.0061 0.0033 'International Tables Vol C Tables 4.2.6.8 and 6.1.1.4'
C C 0.0033 0.0016 'International Tables Vol C Tables 4.2.6.8 and 6.1.1.4'

loop_
_geom_angle_atom_site_label_1
_geom_angle_atom_site_label_2
_geom_angle_atom_site_label_3
_geom_angle
_geom_angle_site_symmetry_1
_geom_angle_site_symmetry_3
O8 Cu1 O1 90.64(15) . .
O8 Cu1 N2 176.53(16) . .
O1 Cu1 N2 88.79(16) . .
O8 Cu1 N1 100.65(16) . .
O1 Cu1 N1 144.71(16) . .
N2 Cu1 N1 81.73(17) . .
O8 Cu1 O9 88.58(15) . .
O1 Cu1 O9 101.71(16) . .
N2 Cu1 O9 88.19(16) . .
N1 Cu1 O9 111.80(17) . .
O2 Cu2 O3 90.25(15) . .
O2 Cu2 N4 176.72(16) . .
O3 Cu2 N4 89.21(15) . .
O2 Cu2 N3 100.48(17) . .
O3 Cu2 N3 144.63(17) . .
N4 Cu2 N3 81.78(18) . .
O2 Cu2 O10 88.66(15) . .
O3 Cu2 O10 102.20(16) . .
N4 Cu2 O10 88.29(16) . .
N3 Cu2 O10 111.57(16) . .
O4 Cu3 O5 90.62(15) . .
O4 Cu3 N6 176.23(16) . .
O5 Cu3 N6 89.05(16) . .
O4 Cu3 N5 100.49(17) . .
O5 Cu3 N5 145.35(17) . .
N6 Cu3 N5 81.84(18) . .
O4 Cu3 O11 87.44(15) . .
O5 Cu3 O11 102.72(16) . .
N6 Cu3 O11 88.97(16) . .
N5 Cu3 O11 110.41(17) . .
O6 Cu4 O7 90.82(15) . .
O6 Cu4 N8 175.78(16) . .
O7 Cu4 N8 89.06(16) . .
O6 Cu4 N7 100.77(17) . .
O7 Cu4 N7 145.25(17) . .
N8 Cu4 N7 81.64(17) . .
O6 Cu4 O12 87.02(15) . .
O7 Cu4 O12 102.29(17) . .
N8 Cu4 O12 88.89(16) . .
N7 Cu4 O12 110.87(18) . .
C13 O1 Cu1 129.8(3) . .
C13 O2 Cu2 115.9(3) . .
C26 O3 Cu2 129.4(3) . .
C26 O4 Cu3 117.0(3) . .
C39 O5 Cu3 129.6(3) . .
C39 O6 Cu4 116.8(3) . .
C52 O7 Cu4 129.4(3) . .
C52 O8 Cu1 115.5(3) . .
Cu1 O9 H91 116.7 . .
Cu1 O9 H92 103.5 . .
H91 O9 H92 104.6 . .
Cu2 O10 H101 113.8 . .
Cu2 O10 H102 106.2 . .
H101 O10 H102 104.6 . .
Cu3 O11 H111 120.8 . .
Cu3 O11 H112 127.0 . .
H111 O11 H112 112.0 . .
Cu4 O12 H121 121.3 . .
Cu4 O12 H122 125.0 . .
H121 O12 H122 113.1 . .
C1 N1 C5 118.0(5) . .
C1 N1 Cu1 130.3(4) . .
C5 N1 Cu1 111.7(3) . .
C6 N2 C7 122.2(4) . .
C6 N2 Cu1 114.0(4) . .
C7 N2 Cu1 123.5(3) . .
C14 N3 C18 118.5(5) . .
C14 N3 Cu2 129.9(4) . .
C18 N3 Cu2 111.6(3) . .
C19 N4 C20 122.4(4) . .
C19 N4 Cu2 114.3(4) . .
C20 N4 Cu2 123.2(3) . .
C27 N5 C31 119.0(5) . .
C27 N5 Cu3 129.2(4) . .
C31 N5 Cu3 111.8(3) . .
C32 N6 C33 122.8(4) . .
C32 N6 Cu3 114.1(4) . .
C33 N6 Cu3 123.0(3) . .
C40 N7 C44 117.8(5) . .
C40 N7 Cu4 130.2(4) . .
C44 N7 Cu4 112.0(3) . .
C45 N8 C46 122.0(4) . .
C45 N8 Cu4 114.4(4) . .
C46 N8 Cu4 123.5(3) . .
N1 C1 C2 123.5(6) . .
N1 C1 H1 118.3 . .
C2 C1 H1 118.3 . .
C3 C2 C1 118.7(6) . .
C3 C2 H2 120.7 . .
C1 C2 H2 120.7 . .
C2 C3 C4 119.0(6) . .
C2 C3 H3 120.5 . .
C4 C3 H3 120.5 . .
C3 C4 C5 118.9(6) . .
C3 C4 H4 120.6 . .
C5 C4 H4 120.6 . .
N1 C5 C4 122.1(5) . .
N1 C5 C6 114.7(5) . .
C4 C5 C6 123.2(5) . .
N2 C6 C5 117.7(5) . .
N2 C6 H6 121.1 . .
C5 C6 H6 121.1 . .
C8 C7 C12 119.7(5) . .
C8 C7 N2 121.1(5) . .
C12 C7 N2 119.2(4) . .
C9 C8 C7 120.1(5) . .
C9 C8 H8 120.0 . .
C7 C8 H8 120.0 . .
C10 C9 C8 121.1(5) . .
C10 C9 H9 119.4 . .
C8 C9 H9 119.4 . .
C9 C10 C11 120.1(5) . .
C9 C10 H10 119.9 . .
C11 C10 H10 119.9 . .
C10 C11 C12 120.2(5) . .
C10 C11 H11 119.9 . .
C12 C11 H11 119.9 . .
C7 C12 C11 118.8(5) . .
C7 C12 C13 124.7(4) . .
C11 C12 C13 116.5(5) . .
O1 C13 O2 121.2(5) . .
O1 C13 C12 122.2(5) . .
O2 C13 C12 116.6(5) . .
N3 C14 C15 122.5(6) . .
N3 C14 H14 118.8 . .
C15 C14 H14 118.8 . .
C16 C15 C14 118.2(6) . .
C16 C15 H15 120.9 . .
C14 C15 H15 120.9 . .
C17 C16 C15 119.6(6) . .
C17 C16 H16 120.2 . .
C15 C16 H16 120.2 . .
C16 C17 C18 119.3(6) . .
C16 C17 H17 120.4 . .
C18 C17 H17 120.4 . .
N3 C18 C17 121.9(5) . .
N3 C18 C19 114.7(5) . .
C17 C18 C19 123.4(5) . .
N4 C19 C18 117.6(5) . .
N4 C19 H19 121.2 . .
C18 C19 H19 121.2 . .
C21 C20 C25 120.3(5) . .
C21 C20 N4 120.7(5) . .
C25 C20 N4 118.9(4) . .
C22 C21 C20 119.7(5) . .
C22 C21 H21 120.1 . .
C20 C21 H21 120.1 . .
C23 C22 C21 121.3(5) . .
C23 C22 H22 119.4 . .
C21 C22 H22 119.4 . .
C22 C23 C24 119.3(6) . .
C22 C23 H23 120.4 . .
C24 C23 H23 120.4 . .
C23 C24 C25 121.6(6) . .
C23 C24 H24 119.2 . .
C25 C24 H24 119.2 . .
C24 C25 C20 117.7(5) . .
C24 C25 C26 117.7(5) . .
C20 C25 C26 124.6(5) . .
O3 C26 O4 121.5(5) . .
O3 C26 C25 122.9(5) . .
O4 C26 C25 115.6(5) . .
N5 C27 C28 121.2(6) . .
N5 C27 H27 119.4 . .
C28 C27 H27 119.4 . .
C29 C28 C27 119.5(6) . .
C29 C28 H28 120.2 . .
C27 C28 H28 120.2 . .
C28 C29 C30 119.9(6) . .
C28 C29 H29 120.1 . .
C30 C29 H29 120.1 . .
C31 C30 C29 118.5(6) . .
C31 C30 H30 120.8 . .
C29 C30 H30 120.8 . .
N5 C31 C30 121.9(5) . .
N5 C31 C32 114.6(5) . .
C30 C31 C32 123.4(5) . .
N6 C32 C31 117.6(5) . .
N6 C32 H32 121.2 . .
C31 C32 H32 121.2 . .
C34 C33 C38 119.6(5) . .
C34 C33 N6 120.6(5) . .
C38 C33 N6 119.8(4) . .
C35 C34 C33 120.0(5) . .
C35 C34 H34 120.0 . .
C33 C34 H34 120.0 . .
C36 C35 C34 120.8(5) . .
C36 C35 H35 119.6 . .
C34 C35 H35 119.6 . .
C35 C36 C37 119.8(5) . .
C35 C36 H36 120.1 . .
C37 C36 H36 120.1 . .
C36 C37 C38 121.4(5) . .
C36 C37 H37 119.3 . .
C38 C37 H37 119.3 . .
C37 C38 C33 118.3(5) . .
C37 C38 C39 118.0(5) . .
C33 C38 C39 123.7(5) . .
O5 C39 O6 121.1(5) . .
O5 C39 C38 122.9(5) . .
O6 C39 C38 116.0(5) . .
N7 C40 C41 123.1(6) . .
N7 C40 H40 118.5 . .
C41 C40 H40 118.5 . .
C42 C41 C40 118.5(6) . .
C42 C41 H41 120.7 . .
C40 C41 H41 120.7 . .
C41 C42 C43 119.2(6) . .
C41 C42 H42 120.4 . .
C43 C42 H42 120.4 . .
C42 C43 C44 119.9(6) . .
C42 C43 H43 120.1 . .
C44 C43 H43 120.1 . .
N7 C44 C43 121.5(5) . .
N7 C44 C45 114.4(5) . .
C43 C44 C45 124.0(5) . .
N8 C45 C44 117.5(5) . .
N8 C45 H45 121.2 . .
C44 C45 H45 121.2 . .
C47 C46 C51 119.8(5) . .
C47 C46 N8 120.9(5) . .
C51 C46 N8 119.3(4) . .
C48 C47 C46 120.0(5) . .
C48 C47 H47 120.0 . .
C46 C47 H47 120.0 . .
C47 C48 C49 120.9(5) . .
C47 C48 H48 119.5 . .
C49 C48 H48 119.5 . .
C48 C49 C50 119.9(5) . .
C48 C49 H49 120.0 . .
C50 C49 H49 120.0 . .
C49 C50 C51 121.3(5) . .
C49 C50 H50 119.4 . .
C51 C50 H50 119.4 . .
C50 C51 C46 118.0(5) . .
C50 C51 C52 118.7(5) . .
C46 C51 C52 123.3(5) . .
O7 C52 O8 120.4(4) . .
O7 C52 C51 123.8(5) . .
O8 C52 C51 115.8(5) . .
O14 N9 O15 121.2(6) . .
O14 N9 O13 119.3(6) . .
O15 N9 O13 119.4(6) . .
O18 N10 O16 121.3(6) . .
O18 N10 O17 118.5(6) . .
O16 N10 O17 120.1(6) . .
N11A N11A N11B 69.1(16) 2_655 2_655
N11A N11A N11B 59.1(14) 2_655 .
N11B N11A N11B 74.7(19) 2_655 .
N11A N11A O19A 65.6(9) 2_655 .
N11B N11A O19A 119.0(17) 2_655 .
N11B N11A O19A 111.6(14) . .
N11A N11A O21 126(2) 2_655 .
N11B N11A O21 63.9(8) 2_655 .
N11B N11A O21 126.2(16) . .
O19A N11A O21 117.8(14) . .
N11A N11A O20 113(2) 2_655 .
N11B N11A O20 121.9(18) 2_655 .
N11B N11A O20 62.0(8) . .
O19A N11A O20 112.2(13) . .
O21 N11A O20 113.5(13) . .
N11A N11A O19B 73.9(5) 2_655 .
N11B N11A O19B 40.1(10) 2_655 .
N11B N11A O19B 41.1(8) . .
O19A N11A O19B 139.6(13) . .
O21 N11A O19B 85.9(10) . .
O20 N11A O19B 82.8(10) . .
N11A N11B N11A 51.8(17) 2_655 .
N11A N11B O19B 104.0(17) 2_655 .
N11A N11B O19B 98.3(16) . .
N11A N11B O21 62.9(8) 2_655 2_655
N11A N11B O21 110.0(16) . 2_655
O19B N11B O21 120.4(12) . 2_655
N11A N11B O20 105.3(18) 2_655 .
N11A N11B O20 60.9(8) . .
O19B N11B O20 114.2(11) . .
O21 N11B O20 125.4(12) 2_655 .
N11A N11B N11B 55.8(13) 2_655 2_655
N11A N11B N11B 49.4(11) . 2_655
O19B N11B N11B 54.7(9) . 2_655
O21 N11B N11B 110.1(15) 2_655 2_655
O20 N11B N11B 101.0(14) . 2_655
N11A O19A N11A 48.7(18) . 2_655
N11B O19B N11B 70.5(18) 2_655 .
N11B O19B N11A 35.9(10) 2_655 .
N11B O19B N11A 40.6(10) . .
N11B O19B N11A 40.6(10) 2_655 2_655
N11B O19B N11A 35.9(10) . 2_655
N11A O19B N11A 32.1(10) . 2_655
N11A O20 N11B 57.1(12) . .
N11A O21 N11B 53.2(11) . 2_655
O24 N12A N12A 106.6(16) . 2_655
O24 N12A O22A 117.8(12) . .
N12A N12A O22A 60.3(9) 2_655 .
O24 N12A O23 116.7(13) . .
N12A N12A O23 111.4(16) 2_655 .
O22A N12A O23 124.7(12) . .
O24 N12A N12B 57.4(8) . .
N12A N12A N12B 62.3(12) 2_655 .
O22A N12A N12B 116.1(16) . .
O23 N12A N12B 100.3(16) . .
O24 N12A N12B 103.2(14) . 2_655
N12A N12A N12B 62.1(10) 2_655 2_655
O22A N12A N12B 115.9(15) . 2_655
O23 N12A N12B 58.1(8) . 2_655
N12B N12A N12B 51.4(14) . 2_655
N12B N12B O22B 61.7(9) 2_655 .
N12B N12B O24 114.2(17) 2_655 .
O22B N12B O24 127.1(13) . .
N12B N12B O23 110.6(18) 2_655 2_655
O22B N12B O23 119.5(12) . 2_655
O24 N12B O23 111.1(12) . 2_655
N12B N12B N12A 64.4(12) 2_655 .
O22B N12B N12A 118.3(15) . .
O24 N12B N12A 56.8(7) . .
O23 N12B N12A 105.5(16) 2_655 .
N12B N12B N12A 64.2(11) 2_655 2_655
O22B N12B N12A 118.1(14) . 2_655
O24 N12B N12A 100.8(14) . 2_655
O23 N12B N12A 57.8(8) 2_655 2_655
N12A N12B N12A 55.6(15) . 2_655
N12A O22A N12A 59.5(17) 2_655 .
N12B O22B N12B 56.7(18) 2_655 .
N12A O23 N12B 64.1(13) . 2_655
N12A O24 N12B 65.8(12) . .
O26 N13 O25 121.9(13) . .
O26 N13 O25 124.0(12) . 5_666
O25 N13 O25 113.5(10) . 5_666
O26 N13 N13 173(2) . 5_666
O25 N13 N13 58.0(6) . 5_666
O25 N13 N13 55.5(7) 5_666 5_666
N13 O25 N13 66.5(10) . 5_666
O29 O26 N13 153(4) . .
O29 O26 H291 16.4 . .
N13 O26 H291 137.3 . .
O29 O26 H292 40.4 . .
N13 O26 H292 160.3 . .
H291 O26 H292 56.8 . .
O28 N14 O27 123.0(13) . .
O28 N14 O27 123.1(11) . 5_566
O27 N14 O27 113.1(10) . 5_566
O28 N14 N14 172(2) . 5_566
O27 N14 N14 57.8(6) . 5_566
O27 N14 N14 55.2(7) 5_566 5_566
N14 O27 N14 66.9(10) . 5_566
O30 O28 N14 158(4) . .
O30 O28 H301 22.1 . .
N14 O28 H301 178.6 . .
O30 O28 H302 34.8 . .
N14 O28 H302 123.7 . .
H301 O28 H302 56.8 . .
O26 O29 H291 149.5 . .
O26 O29 H292 105.7 . .
H291 O29 H292 104.6 . .
O28 O30 H301 139.2 . .
O28 O30 H302 116.1 . .
H301 O30 H302 104.6 . .

loop_
_geom_bond_atom_site_label_1
_geom_bond_atom_site_label_2
_geom_bond_distance
_geom_bond_site_symmetry_2
Cu1 O8 1.931(3) .
Cu1 O1 1.956(4) .
Cu1 N2 1.969(4) .
Cu1 N1 2.015(4) .
Cu1 O9 2.188(4) .
Cu2 O2 1.933(3) .
Cu2 O3 1.952(3) .
Cu2 N4 1.974(4) .
Cu2 N3 2.016(4) .
Cu2 O10 2.181(4) .
Cu3 O4 1.929(3) .
Cu3 O5 1.946(4) .
Cu3 N6 1.975(4) .
Cu3 N5 2.015(4) .
Cu3 O11 2.166(4) .
Cu4 O6 1.932(3) .
Cu4 O7 1.945(3) .
Cu4 N8 1.969(4) .
Cu4 N7 2.006(4) .
Cu4 O12 2.172(4) .
O1 C13 1.253(6) .
O2 C13 1.256(6) .
O3 C26 1.246(6) .
O4 C26 1.262(6) .
O5 C39 1.253(6) .
O6 C39 1.263(6) .
O7 C52 1.249(6) .
O8 C52 1.278(6) .
O9 H91 0.8201 .
O9 H92 0.8203 .
O10 H101 0.8197 .
O10 H102 0.8201 .
O11 H111 0.8196 .
O11 H112 0.8277 .
O12 H121 0.8168 .
O12 H122 0.8308 .
N1 C1 1.328(7) .
N1 C5 1.344(6) .
N2 C6 1.280(6) .
N2 C7 1.420(6) .
N3 C14 1.322(7) .
N3 C18 1.358(7) .
N4 C19 1.282(6) .
N4 C20 1.429(6) .
N5 C27 1.322(7) .
N5 C31 1.347(7) .
N6 C32 1.280(6) .
N6 C33 1.422(6) .
N7 C40 1.332(7) .
N7 C44 1.352(7) .
N8 C45 1.279(6) .
N8 C46 1.433(6) .
C1 C2 1.378(8) .
C1 H1 0.9300 .
C2 C3 1.378(9) .
C2 H2 0.9300 .
C3 C4 1.379(8) .
C3 H3 0.9300 .
C4 C5 1.394(7) .
C4 H4 0.9300 .
C5 C6 1.447(7) .
C6 H6 0.9300 .
C7 C8 1.389(7) .
C7 C12 1.400(7) .
C8 C9 1.378(7) .
C8 H8 0.9300 .
C9 C10 1.356(8) .
C9 H9 0.9300 .
C10 C11 1.387(8) .
C10 H10 0.9300 .
C11 C12 1.403(7) .
C11 H11 0.9300 .
C12 C13 1.502(7) .
C14 C15 1.395(8) .
C14 H14 0.9300 .
C15 C16 1.379(9) .
C15 H15 0.9300 .
C16 C17 1.366(9) .
C16 H16 0.9300 .
C17 C18 1.370(7) .
C17 H17 0.9300 .
C18 C19 1.449(7) .
C19 H19 0.9300 .
C20 C21 1.385(7) .
C20 C25 1.410(7) .
C21 C22 1.371(8) .
C21 H21 0.9300 .
C22 C23 1.370(8) .
C22 H22 0.9300 .
C23 C24 1.378(8) .
C23 H23 0.9300 .
C24 C25 1.390(7) .
C24 H24 0.9300 .
C25 C26 1.496(7) .
C27 C28 1.397(9) .
C27 H27 0.9300 .
C28 C29 1.342(9) .
C28 H28 0.9300 .
C29 C30 1.375(8) .
C29 H29 0.9300 .
C30 C31 1.375(7) .
C30 H30 0.9300 .
C31 C32 1.457(7) .
C32 H32 0.9300 .
C33 C34 1.396(7) .
C33 C38 1.407(7) .
C34 C35 1.376(7) .
C34 H34 0.9300 .
C35 C36 1.368(7) .
C35 H35 0.9300 .
C36 C37 1.376(7) .
C36 H36 0.9300 .
C37 C38 1.391(7) .
C37 H37 0.9300 .
C38 C39 1.499(7) .
C40 C41 1.395(9) .
C40 H40 0.9300 .
C41 C42 1.360(9) .
C41 H41 0.9300 .
C42 C43 1.371(8) .
C42 H42 0.9300 .
C43 C44 1.384(8) .
C43 H43 0.9300 .
C44 C45 1.446(7) .
C45 H45 0.9300 .
C46 C47 1.390(6) .
C46 C51 1.417(7) .
C47 C48 1.365(7) .
C47 H47 0.9300 .
C48 C49 1.366(8) .
C48 H48 0.9300 .
C49 C50 1.379(7) .
C49 H49 0.9300 .
C50 C51 1.380(7) .
C50 H50 0.9300 .
C51 C52 1.497(7) .
N9 O14 1.212(6) .
N9 O15 1.224(6) .
N9 O13 1.249(6) .
N10 O18 1.206(7) .
N10 O16 1.216(7) .
N10 O17 1.243(6) .
N11A N11A 1.00(3) 2_655
N11A N11B 1.09(2) 2_655
N11A N11B 1.19(2) .
N11A O19A 1.213(9) .
N11A O21 1.215(9) .
N11A O20 1.238(10) .
N11A O19B 1.81(2) .
N11B N11A 1.09(2) 2_655
N11B O19B 1.202(9) .
N11B O21 1.225(9) 2_655
N11B O20 1.252(9) .
N11B N11B 1.39(3) 2_655
O19A N11A 1.213(9) 2_655
O19B N11B 1.202(9) 2_655
O19B N11A 1.81(2) 2_655
O21 N11B 1.225(9) 2_655
N12A O24 1.194(9) .
N12A N12A 1.22(3) 2_655
N12A O22A 1.225(9) .
N12A O23 1.227(9) .
N12A N12B 1.30(2) .
N12A N12B 1.30(2) 2_655
N12B N12B 1.13(3) 2_655
N12B O22B 1.189(9) .
N12B O24 1.203(9) .
N12B O23 1.231(9) 2_655
N12B N12A 1.30(2) 2_655
O22A N12A 1.225(9) 2_655
O22B N12B 1.189(9) 2_655
O23 N12B 1.231(9) 2_655
N13 O26 1.226(9) .
N13 O25 1.256(8) .
N13 O25 1.293(9) 5_666
N13 N13 1.40(2) 5_666
O25 N13 1.293(9) 5_666
O26 O29 0.70(2) .
O26 H291 1.4707 .
O26 H292 1.2172 .
N14 O28 1.218(9) .
N14 O27 1.259(8) .
N14 O27 1.297(9) 5_566
N14 N14 1.41(2) 5_566
O27 N14 1.297(9) 5_566
O28 O30 0.70(2) .
O28 H301 1.4250 .
O28 H302 1.2913 .
O29 H291 0.8198 .
O29 H292 0.8200 .
O30 H301 0.8199 .
O30 H302 0.8201 .
